data_2223770
loop_
_publ_author_name
'Fan, Chuan-gang'
'Wei, Xin-Ting'
'Li, Linwei'

_publ_section_title
;Poly[[bis(\m~2~-6-methylpyrazin-2-carboxylato-\k^3^<i>N</i>^1^,<i>O</i>:<i>N</i>^4^)copper(II)]
 dihydrate]
;
_journal_coeditor_code HB5123
_journal_issue 11
_journal_name_full 'Acta Crystallographica Section E'
_journal_page_first m1412
_journal_paper_doi 10.1107/S1600536809041440
_journal_volume 65
_journal_year 2009
_chemical_formula_iupac '[Cu (C6 H5 N2 O2)2], 2H2 O'
_chemical_formula_moiety 'C12 H10 Cu N4 O4, 2(H2 O)'
_chemical_formula_sum 'C12 H14 Cu N4 O6'
_chemical_formula_weight 373.81
_chemical_name_systematic
;
Poly[[bis(\m~2~-6-methylpyrazin-2-carboxylato-
\k^3^<i>N</i>^1^,<i>O</i>:<i>N</i>^4^)copper(II)] dihydrate]
;
_space_group_IT_number 14
_symmetry_cell_setting monoclinic
_symmetry_space_group_name_Hall '-P 2ybc'
_symmetry_space_group_name_H-M 'P 1 21/c 1'
_atom_sites_solution_hydrogens geom
_atom_sites_solution_primary direct
_atom_sites_solution_secondary difmap
_audit_creation_method SHELXL-97
_cell_angle_alpha 90.00
_cell_angle_beta 112.2770(10)
_cell_angle_gamma 90.00
_cell_formula_units_Z 2
_cell_length_a 8.3710(10)
_cell_length_b 9.7901(11)
_cell_length_c 10.3849(13)
_cell_measurement_reflns_used 1598
_cell_measurement_temperature 298(2)
_cell_measurement_theta_max 26.146
_cell_measurement_theta_min 2.62
_cell_volume 787.55(16)
_computing_cell_refinement 'SAINT (Bruker, 2003)'
_computing_data_collection 'SMART (Bruker, 2003)'
_computing_data_reduction 'SAINT (Bruker, 2003)'
_computing_molecular_graphics 'SHELXTL (Sheldrick, 2008)'
_computing_publication_material 'SHELXTL (Sheldrick, 2008)'
_computing_structure_refinement 'SHELXL97 (Sheldrick, 2008)'
_computing_structure_solution 'SHELXS97 (Sheldrick, 2008)'
_diffrn_ambient_temperature 298(2)
_diffrn_measured_fraction_theta_full 0.999
_diffrn_measured_fraction_theta_max 0.999
_diffrn_measurement_device_type 'Bruker SMART CCD'
_diffrn_measurement_method \w
_diffrn_radiation_monochromator graphite
_diffrn_radiation_source 'fine-focus sealed tube'
_diffrn_radiation_type MoK\a
_diffrn_radiation_wavelength 0.71073
_diffrn_reflns_av_R_equivalents 0.0267
_diffrn_reflns_av_sigmaI/netI 0.0326
_diffrn_reflns_limit_h_max 9
_diffrn_reflns_limit_h_min -9
_diffrn_reflns_limit_k_max 11
_diffrn_reflns_limit_k_min -11
_diffrn_reflns_limit_l_max 9
_diffrn_reflns_limit_l_min -12
_diffrn_reflns_number 3821
_diffrn_reflns_theta_full 25.04
_diffrn_reflns_theta_max 25.04
_diffrn_reflns_theta_min 2.63
_exptl_absorpt_coefficient_mu 1.422
_exptl_absorpt_correction_T_max 0.675
_exptl_absorpt_correction_T_min 0.644
_exptl_absorpt_correction_type multi-scan
_exptl_absorpt_process_details '(SADABS; Bruker, 2003)'
_exptl_crystal_colour blue
_exptl_crystal_density_diffrn 1.576
_exptl_crystal_density_method 'not measured'
_exptl_crystal_description block
_exptl_crystal_F_000 382
_exptl_crystal_size_max 0.34
_exptl_crystal_size_mid 0.32
_exptl_crystal_size_min 0.30
_refine_diff_density_max 1.225
_refine_diff_density_min -0.473
_refine_ls_extinction_method none
_refine_ls_goodness_of_fit_ref 1.058
_refine_ls_hydrogen_treatment constr
_refine_ls_matrix_type full
_refine_ls_number_parameters 126
_refine_ls_number_reflns 1388
_refine_ls_number_restraints 0
_refine_ls_restrained_S_all 1.058
_refine_ls_R_factor_all 0.0635
_refine_ls_R_factor_gt 0.0494
_refine_ls_shift/su_max 0.001
_refine_ls_shift/su_mean 0.000
_refine_ls_structure_factor_coef Fsqd
_refine_ls_weighting_details 'calc w=1/[\s^2^(Fo^2^)+(0.0987P)^2^+1.8186P] where P=(Fo^2^+2Fc^2^)/3'
_refine_ls_weighting_scheme calc
_refine_ls_wR_factor_gt 0.1435
_refine_ls_wR_factor_ref 0.1604
_reflns_number_gt 1094
_reflns_number_total 1388
_reflns_threshold_expression I>2\s(I)
_cod_data_source_file hb5123.cif
_cod_data_source_block I
_cod_depositor_comments
;
The following automatic conversions were performed:
'_symmetry_cell_setting' value 'Monoclinic' changed to 'monoclinic'
according to '/home/saulius/struct/CIF-dictionaries/cif_core.dic'
dictionary named 'cif_core.dic' version 2.4.1 from 2010-06-29.

Automatic conversion script
Id: cif_fix_enum 1527 2010-12-29 10:47:43Z saulius 

The following automatic conversions were performed:

'_symmetry_cell_setting' value 'Monoclinic' changed to 'monoclinic'
according to /home/saulius/struct/CIF-dictionaries/cif_core.dic
dictionary named 'cif_core.dic' version 2.4.1 from 2010-06-29.

Automatic conversion script
Id: cif_fix_values 1715 2011-07-08 13:25:40Z adriana 
;
_cod_original_sg_symbol_H-M 'P 21/c'
_cod_database_code 2223770
_cod_database_fobs_code 2223770

loop_
_symmetry_equiv_pos_as_xyz
'x, y, z'
'-x, y+1/2, -z+1/2'
'-x, -y, -z'
'x, -y-1/2, z-1/2'

loop_
_atom_site_type_symbol
_atom_site_label
_atom_site_fract_x
_atom_site_fract_y
_atom_site_fract_z
_atom_site_U_iso_or_equiv
_atom_site_adp_type
_atom_site_calc_flag
_atom_site_refinement_flags
_atom_site_occupancy
_atom_site_disorder_assembly
_atom_site_disorder_group
Cu Cu1 0.5000 0.5000 0.5000 0.0210(3) Uani d S 1 . .
N N1 0.5565(5) 0.3429(4) 0.3509(4) 0.0273(9) Uani d . 1 . .
N N2 0.5246(5) 0.1511(4) 0.1450(4) 0.0270(9) Uani d . 1 . .
O O1 0.2704(4) 0.4333(3) 0.3861(3) 0.0259(7) Uani d . 1 A .
O O2 0.1014(18) 0.343(6) 0.184(5) 0.049(10) Uani d P 0.46(9) A 1
O O2' 0.1110(16) 0.279(5) 0.235(4) 0.049(9) Uani d P 0.54(9) A 2
O O3 0.8445(18) 0.5171(12) 0.0914(16) 0.097(4) Uani d P 0.50 . .
H H3C 0.9307 0.4639 0.1248 0.116 Uiso d PR 0.50 . .
H H3D 0.8631 0.5877 0.1426 0.116 Uiso d PR 0.50 . .
O O4 0.499(3) 0.4908(16) 0.9398(18) 0.126(6) Uani d P 0.50 . .
H H4D 0.5904 0.5025 1.0121 0.152 Uiso d PR 0.50 . .
H H4E 0.4122 0.4929 0.9628 0.152 Uiso d PR 0.50 . .
C C1 0.2469(6) 0.3484(6) 0.2899(6) 0.0411(14) Uani d . 1 . .
C C2 0.4033(6) 0.2942(5) 0.2678(5) 0.0302(11) Uani d . 1 A .
C C3 0.3863(6) 0.1987(6) 0.1653(5) 0.0337(12) Uani d . 1 . .
H H3 0.2771 0.1672 0.1096 0.040 Uiso calc R 1 A .
C C4 0.6768(6) 0.1996(5) 0.2266(5) 0.0319(11) Uani d . 1 . .
H H4A 0.7750 0.1682 0.2146 0.038 Uiso calc R 1 A .
C C5 0.6955(6) 0.2969(5) 0.3308(5) 0.0301(11) Uani d . 1 A .
C C6 0.8676(7) 0.3506(7) 0.4211(6) 0.0496(16) Uani d . 1 . .
H H6A 0.8532 0.4283 0.4721 0.074 Uiso calc R 1 A .
H H6B 0.9300 0.3775 0.3644 0.074 Uiso calc R 1 . .
H H6C 0.9309 0.2809 0.4850 0.074 Uiso calc R 1 . .

loop_
_atom_site_aniso_label
_atom_site_aniso_U_11
_atom_site_aniso_U_22
_atom_site_aniso_U_33
_atom_site_aniso_U_12
_atom_site_aniso_U_13
_atom_site_aniso_U_23
Cu1 0.0214(5) 0.0226(5) 0.0193(5) -0.0019(3) 0.0079(3) 0.0006(3)
N1 0.023(2) 0.033(2) 0.026(2) -0.0023(17) 0.0093(16) -0.0047(17)
N2 0.025(2) 0.031(2) 0.027(2) -0.0020(18) 0.0120(16) -0.0056(17)
O1 0.0234(16) 0.0301(18) 0.0267(17) -0.0018(14) 0.0124(13) -0.0062(15)
O2 0.025(5) 0.065(19) 0.054(13) -0.004(6) 0.012(5) -0.030(15)
O2' 0.025(4) 0.065(17) 0.054(11) -0.004(5) 0.012(5) -0.030(12)
O3 0.074(8) 0.092(10) 0.115(11) 0.018(6) 0.026(8) 0.013(7)
O4 0.120(14) 0.133(15) 0.129(17) -0.002(9) 0.050(14) 0.000(11)
C1 0.019(3) 0.058(4) 0.045(3) -0.004(2) 0.010(2) -0.019(3)
C2 0.025(3) 0.033(3) 0.032(3) -0.004(2) 0.010(2) -0.010(2)
C3 0.025(3) 0.041(3) 0.035(3) -0.004(2) 0.011(2) -0.012(2)
C4 0.023(3) 0.040(3) 0.034(3) 0.002(2) 0.012(2) -0.007(2)
C5 0.026(3) 0.032(3) 0.033(3) -0.002(2) 0.012(2) -0.006(2)
C6 0.024(3) 0.068(4) 0.054(4) -0.001(3) 0.011(3) -0.027(3)

loop_
_atom_type_symbol
_atom_type_description
_atom_type_scat_dispersion_real
_atom_type_scat_dispersion_imag
_atom_type_scat_source
C C 0.0033 0.0016 'International Tables Vol C Tables 4.2.6.8 and 6.1.1.4'
H H 0.0000 0.0000 'International Tables Vol C Tables 4.2.6.8 and 6.1.1.4'
O O 0.0106 0.0060 'International Tables Vol C Tables 4.2.6.8 and 6.1.1.4'
N N 0.0061 0.0033 'International Tables Vol C Tables 4.2.6.8 and 6.1.1.4'
Cu Cu 0.3201 1.2651 'International Tables Vol C Tables 4.2.6.8 and 6.1.1.4'

loop_
_geom_angle_atom_site_label_1
_geom_angle_atom_site_label_2
_geom_angle_atom_site_label_3
_geom_angle_site_symmetry_1
_geom_angle_site_symmetry_3
_geom_angle
_geom_angle_publ_flag
O1 Cu1 O1 3_666 . 180.0 ?
O1 Cu1 N2 3_666 4_566 89.70(14) ?
O1 Cu1 N2 . 4_566 90.30(14) ?
O1 Cu1 N2 3_666 2_655 90.30(14) ?
O1 Cu1 N2 . 2_655 89.70(14) ?
N2 Cu1 N2 4_566 2_655 180.0 ?
O1 Cu1 N1 3_666 3_666 77.27(13) ?
O1 Cu1 N1 . 3_666 102.73(13) ?
N2 Cu1 N1 4_566 3_666 88.74(15) ?
N2 Cu1 N1 2_655 3_666 91.26(15) ?
O1 Cu1 N1 3_666 . 102.73(13) ?
O1 Cu1 N1 . . 77.27(13) ?
N2 Cu1 N1 4_566 . 91.26(15) ?
N2 Cu1 N1 2_655 . 88.74(15) ?
N1 Cu1 N1 3_666 . 180.0 ?
C2 N1 C5 . . 117.4(4) ?
C2 N1 Cu1 . . 106.0(3) ?
C5 N1 Cu1 . . 136.6(3) ?
C4 N2 C3 . . 117.1(4) ?
C4 N2 Cu1 . 2_645 122.0(3) ?
C3 N2 Cu1 . 2_645 120.8(3) ?
C1 O1 Cu1 . . 121.7(3) ?
H3C O3 H3D . . 108.5 ?
O4 O4 H4D 3_667 . 55.8 ?
O4 O4 H4E 3_667 . 53.3 ?
H4D O4 H4E . . 109.0 ?
O1 C1 O2' . . 124.0(8) ?
O1 C1 O2 . . 121.0(11) ?
O2' C1 O2 . . 36.7(6) ?
O1 C1 C2 . . 118.1(4) ?
O2' C1 C2 . . 115.3(8) ?
O2 C1 C2 . . 116.5(8) ?
N1 C2 C3 . . 122.2(5) ?
N1 C2 C1 . . 116.9(4) ?
C3 C2 C1 . . 120.9(4) ?
N2 C3 C2 . . 121.0(4) ?
N2 C3 H3 . . 119.5 ?
C2 C3 H3 . . 119.5 ?
N2 C4 C5 . . 122.4(4) ?
N2 C4 H4A . . 118.8 ?
C5 C4 H4A . . 118.8 ?
N1 C5 C4 . . 120.0(4) ?
N1 C5 C6 . . 118.4(4) ?
C4 C5 C6 . . 121.6(4) ?
C5 C6 H6A . . 109.5 ?
C5 C6 H6B . . 109.5 ?
H6A C6 H6B . . 109.5 ?
C5 C6 H6C . . 109.5 ?
H6A C6 H6C . . 109.5 ?
H6B C6 H6C . . 109.5 ?

loop_
_geom_bond_atom_site_label_1
_geom_bond_atom_site_label_2
_geom_bond_site_symmetry_2
_geom_bond_distance
_geom_bond_publ_flag
Cu1 O1 3_666 1.949(3) ?
Cu1 O1 . 1.949(3) y
Cu1 N2 4_566 2.064(4) ?
Cu1 N2 2_655 2.064(4) y
Cu1 N1 3_666 2.354(4) ?
Cu1 N1 . 2.354(4) y
N1 C2 . 1.333(6) ?
N1 C5 . 1.336(6) ?
N2 C4 . 1.322(6) ?
N2 C3 . 1.337(6) ?
N2 Cu1 2_645 2.065(4) ?
O1 C1 . 1.256(6) ?
O2 C1 . 1.30(3) ?
O2' C1 . 1.26(2) ?
O3 H3C . 0.8500 ?
O3 H3D . 0.8500 ?
O4 O4 3_667 1.26(3) ?
O4 H4D . 0.8500 ?
O4 H4E . 0.8500 ?
C1 C2 . 1.509(7) ?
C2 C3 . 1.383(7) ?
C3 H3 . 0.9300 ?
C4 C5 . 1.405(7) ?
C4 H4A . 0.9300 ?
C5 C6 . 1.486(7) ?
C6 H6A . 0.9600 ?
C6 H6B . 0.9600 ?
C6 H6C . 0.9600 ?

loop_
_geom_hbond_atom_site_label_D
_geom_hbond_atom_site_label_H
_geom_hbond_atom_site_label_A
_geom_hbond_site_symmetry_A
_geom_hbond_distance_DH
_geom_hbond_distance_HA
_geom_hbond_distance_DA
_geom_hbond_angle_DHA
O3 H3C O2 1_655 0.85 1.78 2.624(3) 175
O3 H3C O2' 1_655 0.85 2.36 3.181(3) 163
O3 H3D O2' 2_655 0.85 2.23 3.074(2) 175
O4 H4D O3 1_556 0.85 1.97 2.73(3) 147
O4 H4E O3 3_666 0.85 2.01 2.77(2) 150

loop_
_geom_torsion_atom_site_label_1
_geom_torsion_atom_site_label_2
_geom_torsion_atom_site_label_3
_geom_torsion_atom_site_label_4
_geom_torsion_site_symmetry_1
_geom_torsion_site_symmetry_2
_geom_torsion_site_symmetry_3
_geom_torsion_site_symmetry_4
_geom_torsion
_geom_torsion_publ_flag
O1 Cu1 N1 C2 3_666 . . . -179.1(3) ?
O1 Cu1 N1 C2 . . . . 0.9(3) ?
N2 Cu1 N1 C2 4_566 . . . 90.9(3) ?
N2 Cu1 N1 C2 2_655 . . . -89.1(3) ?
N1 Cu1 N1 C2 3_666 . . . 17E1(10) ?
O1 Cu1 N1 C5 3_666 . . . -0.4(5) ?
O1 Cu1 N1 C5 . . . . 179.6(5) ?
N2 Cu1 N1 C5 4_566 . . . -90.4(5) ?
N2 Cu1 N1 C5 2_655 . . . 89.6(5) ?
N1 Cu1 N1 C5 3_666 . . . -1E1(10) ?
O1 Cu1 O1 C1 3_666 . . . 1E1(10) ?
N2 Cu1 O1 C1 4_566 . . . -93.0(4) ?
N2 Cu1 O1 C1 2_655 . . . 87.0(4) ?
N1 Cu1 O1 C1 3_666 . . . 178.2(4) ?
N1 Cu1 O1 C1 . . . . -1.8(4) ?
Cu1 O1 C1 O2' . . . . 163(3) ?
Cu1 O1 C1 O2 . . . . -153(4) ?
Cu1 O1 C1 C2 . . . . 2.4(7) ?
C5 N1 C2 C3 . . . . 0.6(7) ?
Cu1 N1 C2 C3 . . . . 179.7(4) ?
C5 N1 C2 C1 . . . . -179.1(5) ?
Cu1 N1 C2 C1 . . . . 0.0(5) ?
O1 C1 C2 N1 . . . . -1.4(8) ?
O2' C1 C2 N1 . . . . -164(3) ?
O2 C1 C2 N1 . . . . 155(4) ?
O1 C1 C2 C3 . . . . 178.9(5) ?
O2' C1 C2 C3 . . . . 17(3) ?
O2 C1 C2 C3 . . . . -24(4) ?
C4 N2 C3 C2 . . . . -0.2(8) ?
Cu1 N2 C3 C2 2_645 . . . 176.2(4) ?
N1 C2 C3 N2 . . . . -0.1(8) ?
C1 C2 C3 N2 . . . . 179.6(5) ?
C3 N2 C4 C5 . . . . 0.0(8) ?
Cu1 N2 C4 C5 2_645 . . . -176.3(4) ?
C2 N1 C5 C4 . . . . -0.8(7) ?
Cu1 N1 C5 C4 . . . . -179.5(4) ?
C2 N1 C5 C6 . . . . 179.4(5) ?
Cu1 N1 C5 C6 . . . . 0.7(8) ?
N2 C4 C5 N1 . . . . 0.5(8) ?
N2 C4 C5 C6 . . . . -179.7(5) ?
